data_1529097
loop_
_publ_author_name
'Audebrand, N.'
'Jeanneau, E.'
'Raite, S.'
'Bataille, T.'
'Louer, D.'

_publ_section_title
;
 A family of microporous mixed oxalates with isotypic-framework structures
 based on eight-coordinate metals
;
_journal_name_full 'Solid State Sciences'
_journal_page_first 579
_journal_page_last 591
_journal_volume 6
_journal_year 2004
_chemical_formula_sum 'C4 H8 In K O12'
_chemical_name_systematic 'In K (C2 O4)2 (H2 O)4'
_space_group_IT_number 88
_symmetry_space_group_name_Hall '-I 4ad'
_symmetry_space_group_name_H-M 'I 41/a :2'
_cell_angle_alpha 90
_cell_angle_beta 90
_cell_angle_gamma 90
_cell_formula_units_Z 4
_cell_length_a 11.0549
_cell_length_b 11.0549
_cell_length_c 8.9735
_cell_volume 1096.659
_citation_journal_id_ASTM SSSCFJ
_cod_data_source_file Audebrand_SSSCFJ_2004_86.cif
_cod_data_source_block C4H8In1K1O12
_cod_original_formula_sum 'C4 H8 In1 K1 O12'
_cod_database_code 1529097

loop_
_symmetry_equiv_pos_as_xyz
x,y,z
-y+3/4,x+1/4,z+1/4
-x+1/2,-y,z+1/2
y+3/4,-x+3/4,z+3/4
-x,-y,-z
y-3/4,-x-1/4,-z-1/4
x-1/2,y,-z-1/2
-y-3/4,x-3/4,-z-3/4
x+1/2,y+1/2,z+1/2
-y+5/4,x+3/4,z+3/4
-x+1,-y+1/2,z+1
y+5/4,-x+5/4,z+5/4
-x+1/2,-y+1/2,-z+1/2
y-1/4,-x+1/4,-z+1/4
x,y+1/2,-z
-y-1/4,x-1/4,-z-1/4

loop_
_atom_site_label
_atom_site_type_symbol
_atom_site_fract_x
_atom_site_fract_y
_atom_site_fract_z
_atom_site_occupancy
_atom_site_U_iso_or_equiv
C1 C -0.002 0.023 0.4196 1 0.0
O3 O-2 0.1439 0.4594 0.083 1 0.0
O2 O -0.0015 -0.0564 0.3177 1 0.0
In1 In+3 0 0.25 0.625 1 0.0
H2 H+1 -0.235 0.163 0.376 1 0.0
H1 H+1 -0.333 -0.005 0.49 1 0.0
K1 K+1 0 0.25 0.125 1 0.0
O1 O -0.0071 0.1341 0.4021 1 0.0
